data_4118047
loop_
_publ_author_name
'F. Sanem Kocak'
'Domonique O. Downing'
'Peter Zavalij'
'Yiu-Fai Lam'
'Andrei N. Vedernikov'
'Bryan Eichhorn'

_publ_section_title
;
 Surprising Acid/Base and Ion-Sequestration Chemistry of Sn94-: HSn93-,
 Ni@HSn93-, and the Sn93- Ion Revisited
;
_journal_name_full 'Journal of the American Chemical Society'
_journal_page_first 9733
_journal_page_last 9740
_journal_paper_doi 10.1021/ja3018797
_journal_volume 134
_journal_year 2012
_chemical_formula_moiety '3(C18 H36 K N2 O6), Sn9, 1.5(C2 H8 N2)'
_chemical_formula_sum 'C57 H120 K3 N9 O18 Sn9'
_chemical_formula_weight 2405.13
_chemical_name_common S9-cluster
_chemical_name_systematic
;
S9-cluster
;
_space_group_IT_number 2
_symmetry_cell_setting triclinic
_symmetry_space_group_name_Hall '-P 1'
_symmetry_space_group_name_H-M 'P -1'
_atom_sites_solution_hydrogens geom
_atom_sites_solution_primary direct
_atom_sites_solution_secondary difmap
_audit_creation_method 'SHELXL-97 & ZCIF'
_cell_angle_alpha 89.391(2)
_cell_angle_beta 79.589(2)
_cell_angle_gamma 78.861(2)
_cell_formula_units_Z 2
_cell_length_a 13.9891(15)
_cell_length_b 14.8896(16)
_cell_length_c 22.004(2)
_cell_measurement_reflns_used 35037
_cell_measurement_temperature 100(2)
_cell_measurement_theta_max 32.2
_cell_measurement_theta_min 2.2
_cell_volume 4421.5(8)
_computing_cell_refinement Apex2
_computing_data_collection 'Apex2 (Bruker, 2005)'
_computing_data_reduction Apex2
_computing_molecular_graphics 'XSHEL (Bruker, 2004)'
_computing_publication_material SHELXL-97
_computing_structure_refinement 'SHELXL-97 (Sheldrick, 2008)'
_computing_structure_solution 'SHELXS-97 (Sheldrick, 2008)'
_diffrn_ambient_temperature 100(2)
_diffrn_detector 'CCD area detector'
_diffrn_detector_area_resol_mean 11.198
_diffrn_detector_type 'Bruker Smart Apex II'
_diffrn_measured_fraction_theta_full 0.991
_diffrn_measured_fraction_theta_max 0.991
_diffrn_measurement_details 610,610,610,437
_diffrn_measurement_device_type 'three-circle diffractometer'
_diffrn_measurement_method '\w and \f scans'
_diffrn_measurement_specimen_support 'MiTeGen loop'
_diffrn_orient_matrix_type standard
_diffrn_orient_matrix_UB_11 -0.0022070
_diffrn_orient_matrix_UB_12 -0.0058516
_diffrn_orient_matrix_UB_13 -0.0449331
_diffrn_orient_matrix_UB_21 0.0529592
_diffrn_orient_matrix_UB_22 0.0370973
_diffrn_orient_matrix_UB_23 -0.0102719
_diffrn_orient_matrix_UB_31 0.0517744
_diffrn_orient_matrix_UB_32 -0.0572536
_diffrn_orient_matrix_UB_33 -0.0034540
_diffrn_radiation_monochromator graphite
_diffrn_radiation_source 'fine-focus sealed tube'
_diffrn_radiation_type MoK\a
_diffrn_radiation_wavelength 0.71073
_diffrn_reflns_av_R_equivalents 0.0201
_diffrn_reflns_av_sigmaI/netI 0.0265
_diffrn_reflns_limit_h_max 19
_diffrn_reflns_limit_h_min -19
_diffrn_reflns_limit_k_max 20
_diffrn_reflns_limit_k_min -20
_diffrn_reflns_limit_l_max 30
_diffrn_reflns_limit_l_min -30
_diffrn_reflns_number 59313
_diffrn_reflns_theta_full 30.00
_diffrn_reflns_theta_max 30.00
_diffrn_reflns_theta_min 2.18
_diffrn_source_current 30.00
_diffrn_source_voltage 50.00
_exptl_absorpt_coefficient_mu 2.697
_exptl_absorpt_correction_T_max 0.496
_exptl_absorpt_correction_T_min 0.301
_exptl_absorpt_correction_type multi-scan
_exptl_absorpt_process_details 'SADABS (Sheldrick, 1996)'
_exptl_crystal_colour black
_exptl_crystal_density_diffrn 1.807
_exptl_crystal_description plate
_exptl_crystal_F_000 2352
_exptl_crystal_id 'Eichhorn/Sanem 10/08/10 Sn9H #10 needles & some plates'
_exptl_crystal_size_max 0.49
_exptl_crystal_size_mid 0.38
_exptl_crystal_size_min 0.26
_refine_diff_density_max 4.036
_refine_diff_density_min -1.672
_refine_diff_density_rms 0.128
_refine_ls_extinction_method none
_refine_ls_goodness_of_fit_ref 1.000
_refine_ls_hydrogen_treatment constr
_refine_ls_matrix_type full
_refine_ls_number_parameters 897
_refine_ls_number_reflns 25571
_refine_ls_number_restraints 101
_refine_ls_restrained_S_all 1.003
_refine_ls_R_factor_all 0.0450
_refine_ls_R_factor_gt 0.0345
_refine_ls_shift/su_max 0.002
_refine_ls_shift/su_mean 0.000
_refine_ls_structure_factor_coef Fsqd
_refine_ls_weighting_details 'w=1/[\s^2^(Fo^2^)+(0.01P)^2^+20.5P], P=(max(Fo^2^,0)+2Fc^2^)/3'
_refine_ls_weighting_scheme calc
_refine_ls_wR_factor_gt 0.0699
_refine_ls_wR_factor_ref 0.0728
_reflns_number_gt 21241
_reflns_number_total 25571
_reflns_threshold_expression >2sigma(I)
_cod_data_source_file ja3018797_si_002.cif
_cod_data_source_block 2012
_cod_database_code 4118047
_diffrn_measurement_frame_width-ccd -0.30
_diffrn_measurement_total_frames-ccd 2267
_diffrn_measurement_frame_time-ccd 5
_diffrn_measurement_total_time-ccd 6.9
_diffrn_detector_distance-ccd 5.000
_diffrn_measurement_frame_size-ccd 512

loop_
_symmetry_equiv_pos_as_xyz
'x, y, z'
'-x, -y, -z'

loop_
_atom_site_label
_atom_site_type_symbol
_atom_site_fract_x
_atom_site_fract_y
_atom_site_fract_z
_atom_site_U_iso_or_equiv
_atom_site_adp_type
_atom_site_occupancy
_atom_site_symmetry_multiplicity
_atom_site_calc_flag
_atom_site_refinement_flags
_atom_site_disorder_assembly
_atom_site_disorder_group
Sn1 Sn 0.702701(16) 0.140182(15) 0.741365(11) 0.02300(5) Uani 1 1 d . . .
Sn2 Sn 0.914398(17) 0.157947(16) 0.754114(12) 0.02466(5) Uani 1 1 d . . .
Sn3 Sn 0.736219(18) 0.252163(18) 0.849300(12) 0.02772(5) Uani 1 1 d . . .
Sn4 Sn 0.571378(17) 0.316988(17) 0.782886(12) 0.02803(5) Uani 1 1 d . . .
Sn5 Sn 0.853211(18) 0.165893(16) 0.632449(12) 0.02633(5) Uani 1 1 d . . .
Sn6 Sn 0.903933(19) 0.342078(17) 0.803800(13) 0.02898(6) Uani 1 1 d . . .
Sn7 Sn 0.686849(16) 0.324874(16) 0.657645(11) 0.02271(5) Uani 1 1 d . . .
Sn8 Sn 0.897590(17) 0.342215(16) 0.668841(12) 0.02539(5) Uani 1 1 d . . .
Sn9 Sn 0.720279(18) 0.436921(16) 0.764623(12) 0.02698(5) Uani 1 1 d . . .
K1 K 0.33512(5) 0.20938(5) 0.51381(3) 0.01992(12) Uani 1 1 d . . .
N1A N 0.4017(2) 0.1689(2) 0.37544(13) 0.0247(6) Uani 1 1 d . . .
C11A C 0.5094(3) 0.1621(3) 0.35893(17) 0.0320(8) Uani 1 1 d . . .
H11A H 0.5240 0.2247 0.3574 0.038 Uiso 1 1 calc R . .
H11B H 0.5326 0.1340 0.3170 0.038 Uiso 1 1 calc R . .
C12A C 0.5670(3) 0.1071(3) 0.40283(18) 0.0330(8) Uani 1 1 d . . .
H12A H 0.5534 0.0442 0.4050 0.040 Uiso 1 1 calc R . .
H12B H 0.6390 0.1030 0.3880 0.040 Uiso 1 1 calc R . .
O13A O 0.53851(17) 0.15050(17) 0.46233(12) 0.0266(5) Uani 1 1 d . . .
C14A C 0.5975(3) 0.1043(3) 0.50394(19) 0.0314(8) Uani 1 1 d . . .
H14A H 0.6686 0.0999 0.4862 0.038 Uiso 1 1 calc R . .
H14B H 0.5847 0.0415 0.5101 0.038 Uiso 1 1 calc R . .
C15A C 0.5735(3) 0.1547(3) 0.56381(19) 0.0327(8) Uani 1 1 d . . .
H15A H 0.6206 0.1273 0.5906 0.039 Uiso 1 1 calc R . .
H15B H 0.5798 0.2193 0.5572 0.039 Uiso 1 1 calc R . .
O16A O 0.47528(19) 0.1507(2) 0.59295(12) 0.0335(6) Uani 1 1 d . . .
C17A C 0.4551(3) 0.1991(4) 0.6514(2) 0.0456(11) Uani 1 1 d . . .
H17A H 0.4630 0.2633 0.6449 0.055 Uiso 1 1 calc R . .
H17B H 0.5024 0.1701 0.6776 0.055 Uiso 1 1 calc R . .
C18A C 0.3516(3) 0.1967(4) 0.68263(19) 0.0489(12) Uani 1 1 d . . .
H18A H 0.3440 0.1320 0.6865 0.059 Uiso 1 1 calc R . .
H18B H 0.3409 0.2233 0.7249 0.059 Uiso 1 1 calc R . .
C21A C 0.3753(3) 0.0815(3) 0.36143(17) 0.0294(7) Uani 1 1 d . . .
H21A H 0.4222 0.0309 0.3760 0.035 Uiso 1 1 calc R . .
H21B H 0.3832 0.0740 0.3160 0.035 Uiso 1 1 calc R . .
C22A C 0.2706(3) 0.0738(2) 0.39063(17) 0.0281(7) Uani 1 1 d . . .
H22A H 0.2230 0.1259 0.3783 0.034 Uiso 1 1 calc R . .
H22B H 0.2554 0.0164 0.3761 0.034 Uiso 1 1 calc R . .
O23A O 0.26119(17) 0.07400(16) 0.45623(11) 0.0237(5) Uani 1 1 d . . .
C24A C 0.1617(2) 0.0718(2) 0.48503(18) 0.0274(7) Uani 1 1 d . . .
H24A H 0.1390 0.0213 0.4664 0.033 Uiso 1 1 calc R . .
H24B H 0.1178 0.1300 0.4780 0.033 Uiso 1 1 calc R . .
C25A C 0.1556(3) 0.0581(2) 0.55268(18) 0.0287(7) Uani 1 1 d . . .
H25A H 0.0866 0.0557 0.5722 0.034 Uiso 1 1 calc R . .
H25B H 0.1986 -0.0006 0.5599 0.034 Uiso 1 1 calc R . .
O26A O 0.18645(18) 0.13164(18) 0.57912(12) 0.0279(5) Uani 1 1 d . . .
C27A C 0.1787(3) 0.1231(3) 0.64423(18) 0.0336(8) Uani 1 1 d . . .
H27A H 0.2343 0.0762 0.6536 0.040 Uiso 1 1 calc R . .
H27B H 0.1158 0.1039 0.6621 0.040 Uiso 1 1 calc R . .
C28A C 0.1816(3) 0.2140(3) 0.67168(18) 0.0370(9) Uani 1 1 d . . .
H28A H 0.1260 0.2600 0.6614 0.044 Uiso 1 1 calc R . .
H28B H 0.1712 0.2095 0.7172 0.044 Uiso 1 1 calc R . .
C31A C 0.3520(3) 0.2440(3) 0.34134(17) 0.0315(8) Uani 1 1 d . . .
H31A H 0.2845 0.2341 0.3396 0.038 Uiso 1 1 calc R . .
H31B H 0.3889 0.2420 0.2984 0.038 Uiso 1 1 calc R . .
C32A C 0.3441(3) 0.3372(3) 0.36947(19) 0.0330(8) Uani 1 1 d . . .
H32A H 0.4104 0.3463 0.3748 0.040 Uiso 1 1 calc R . .
H32B H 0.3176 0.3850 0.3420 0.040 Uiso 1 1 calc R . .
O33A O 0.2791(2) 0.34407(17) 0.42828(13) 0.0316(6) Uani 1 1 d . . .
C34A C 0.2571(4) 0.4361(3) 0.4527(2) 0.0445(11) Uani 1 1 d . . .
H34A H 0.2214 0.4774 0.4250 0.053 Uiso 1 1 calc R . .
H34B H 0.3195 0.4569 0.4551 0.053 Uiso 1 1 calc R . .
C35A C 0.1949(3) 0.4397(3) 0.5152(2) 0.0461(11) Uani 1 1 d . . .
H35A H 0.1723 0.5042 0.5301 0.055 Uiso 1 1 calc R . .
H35B H 0.1357 0.4133 0.5134 0.055 Uiso 1 1 calc R . .
O36A O 0.2511(2) 0.38928(19) 0.55688(14) 0.0375(7) Uani 1 1 d . . .
C37A C 0.1998(3) 0.4026(3) 0.6197(2) 0.0484(12) Uani 1 1 d . . .
H37A H 0.1344 0.3849 0.6235 0.058 Uiso 1 1 calc R . .
H37B H 0.1887 0.4681 0.6319 0.058 Uiso 1 1 calc R . .
C38A C 0.2589(3) 0.3464(4) 0.6615(2) 0.0484(13) Uani 1 1 d . . .
H38A H 0.3243 0.3644 0.6567 0.058 Uiso 1 1 calc R . .
H38B H 0.2248 0.3607 0.7047 0.058 Uiso 1 1 calc R . .
N2A N 0.2748(2) 0.2464(3) 0.65032(15) 0.0350(8) Uani 1 1 d . . .
K2 K 0.80093(5) 0.32311(5) 0.30493(3) 0.02113(13) Uani 1 1 d . . .
N1B N 0.9491(2) 0.24484(19) 0.38756(14) 0.0247(6) Uani 1 1 d . . .
C11B C 0.9116(3) 0.2837(3) 0.45063(18) 0.0320(8) Uani 1 1 d . . .
H11C H 0.9269 0.3457 0.4523 0.038 Uiso 1 1 calc R . .
H11D H 0.9474 0.2454 0.4796 0.038 Uiso 1 1 calc R . .
C12B C 0.8019(3) 0.2902(3) 0.47235(19) 0.0358(9) Uani 1 1 d . . .
H12C H 0.7849 0.2290 0.4697 0.043 Uiso 1 1 calc R . .
H12D H 0.7832 0.3120 0.5160 0.043 Uiso 1 1 calc R . .
O13B O 0.74827(18) 0.35239(18) 0.43470(12) 0.0283(5) Uani 1 1 d . . .
C14B C 0.6445(3) 0.3669(3) 0.45834(18) 0.0320(8) Uani 1 1 d . . .
H14C H 0.6311 0.3873 0.5022 0.038 Uiso 1 1 calc R . .
H14D H 0.6204 0.3090 0.4558 0.038 Uiso 1 1 calc R . .
C15B C 0.5919(3) 0.4380(3) 0.42128(18) 0.0314(8) Uani 1 1 d . . .
H15C H 0.5209 0.4543 0.4403 0.038 Uiso 1 1 calc R . .
H15D H 0.6206 0.4939 0.4204 0.038 Uiso 1 1 calc R . .
O16B O 0.60223(18) 0.40280(17) 0.36022(12) 0.0278(5) Uani 1 1 d . . .
C17B C 0.5509(3) 0.4672(2) 0.32274(19) 0.0294(8) Uani 1 1 d . . .
H17C H 0.5823 0.5216 0.3168 0.035 Uiso 1 1 calc R . .
H17D H 0.4811 0.4876 0.3434 0.035 Uiso 1 1 calc R . .
C18B C 0.5546(2) 0.4227(2) 0.26142(18) 0.0281(7) Uani 1 1 d . . .
H18C H 0.5283 0.3656 0.2685 0.034 Uiso 1 1 calc R . .
H18D H 0.5107 0.4641 0.2381 0.034 Uiso 1 1 calc R . .
C21B C 0.9558(3) 0.1447(2) 0.38722(18) 0.0292(7) Uani 1 1 d . . .
H21C H 0.8967 0.1304 0.4148 0.035 Uiso 1 1 calc R . .
H21D H 1.0148 0.1157 0.4043 0.035 Uiso 1 1 calc R . .
C22B C 0.9628(3) 0.1035(2) 0.32439(19) 0.0311(8) Uani 1 1 d . . .
H22C H 1.0155 0.1247 0.2948 0.037 Uiso 1 1 calc R . .
H22D H 0.9800 0.0359 0.3259 0.037 Uiso 1 1 calc R . .
O23B O 0.86989(18) 0.13030(16) 0.30456(12) 0.0274(5) Uani 1 1 d . . .
C24B C 0.8722(3) 0.0891(3) 0.2464(2) 0.0364(9) Uani 1 1 d . . .
H24C H 0.8910 0.0218 0.2486 0.044 Uiso 1 1 calc R . .
H24D H 0.9222 0.1104 0.2147 0.044 Uiso 1 1 calc R . .
C25B C 0.7723(3) 0.1143(2) 0.2287(2) 0.0345(9) Uani 1 1 d . . .
H25C H 0.7712 0.0799 0.1907 0.041 Uiso 1 1 calc R . .
H25D H 0.7213 0.0983 0.2622 0.041 Uiso 1 1 calc R . .
O26B O 0.75168(19) 0.21015(17) 0.21850(13) 0.0296(5) Uani 1 1 d . . .
C27B C 0.6622(3) 0.2371(3) 0.19553(18) 0.0298(7) Uani 1 1 d . . .
H27C H 0.6048 0.2329 0.2285 0.036 Uiso 1 1 calc R . .
H27D H 0.6613 0.1959 0.1607 0.036 Uiso 1 1 calc R . .
C28B C 0.6552(3) 0.3344(3) 0.17404(18) 0.0314(8) Uani 1 1 d . . .
H28C H 0.7120 0.3370 0.1404 0.038 Uiso 1 1 calc R . .
H28D H 0.5938 0.3527 0.1568 0.038 Uiso 1 1 calc R . .
C31B C 1.0463(3) 0.2678(3) 0.3643(2) 0.0311(8) Uani 1 1 d . . .
H31C H 1.0836 0.2217 0.3322 0.037 Uiso 1 1 calc R . .
H31D H 1.0839 0.2642 0.3986 0.037 Uiso 1 1 calc R . .
C32B C 1.0401(3) 0.3618(3) 0.3372(2) 0.0336(8) Uani 1 1 d . . .
H32C H 1.0005 0.4086 0.3682 0.040 Uiso 1 1 calc R . .
H32D H 1.1073 0.3757 0.3253 0.040 Uiso 1 1 calc R . .
O33B O 0.99441(19) 0.36318(17) 0.28435(13) 0.0303(6) Uani 1 1 d . . .
C34B C 1.0030(3) 0.4443(2) 0.25000(19) 0.0309(8) Uani 1 1 d . . .
H34C H 1.0738 0.4458 0.2351 0.037 Uiso 1 1 calc R . .
H34D H 0.9733 0.4990 0.2770 0.037 Uiso 1 1 calc R . .
C35B C 0.9512(3) 0.4456(3) 0.19634(18) 0.0318(8) Uani 1 1 d . . .
H35C H 0.9645 0.4971 0.1694 0.038 Uiso 1 1 calc R . .
H35D H 0.9759 0.3879 0.1717 0.038 Uiso 1 1 calc R . .
O36B O 0.84699(18) 0.45594(18) 0.21873(12) 0.0298(5) Uani 1 1 d . . .
C37B C 0.7923(3) 0.4735(3) 0.16961(19) 0.0347(8) Uani 1 1 d . . .
H37C H 0.8128 0.4220 0.1390 0.042 Uiso 1 1 calc R . .
H37D H 0.8059 0.5299 0.1484 0.042 Uiso 1 1 calc R . .
C38B C 0.6829(3) 0.4847(3) 0.1958(2) 0.0335(8) Uani 1 1 d . . .
H38C H 0.6643 0.5343 0.2279 0.040 Uiso 1 1 calc R . .
H38D H 0.6449 0.5036 0.1624 0.040 Uiso 1 1 calc R . .
N2B N 0.6547(2) 0.4004(2) 0.22330(14) 0.0263(6) Uani 1 1 d . . .
K3 K 0.26950(6) 0.18057(6) 0.01401(4) 0.02853(15) Uani 1 1 d . . .
N1C N 0.3200(3) 0.2130(3) 0.13921(18) 0.0495(10) Uani 1 1 d . . .
C11C C 0.4258(4) 0.2170(4) 0.1308(3) 0.0547(13) Uani 1 1 d . . .
H11E H 0.4468 0.2092 0.1714 0.066 Uiso 1 1 calc R . .
H11F H 0.4343 0.2786 0.1163 0.066 Uiso 1 1 calc R . .
C12C C 0.4929(4) 0.1472(4) 0.0863(2) 0.0556(13) Uani 1 1 d . . .
H12E H 0.5627 0.1527 0.0849 0.067 Uiso 1 1 calc R . .
H12F H 0.4855 0.0849 0.0998 0.067 Uiso 1 1 calc R . .
O13C O 0.4676(2) 0.1620(2) 0.02657(14) 0.0423(7) Uani 1 1 d . . .
C14C C 0.5417(3) 0.1169(4) -0.0219(2) 0.0471(11) Uani 1 1 d . . .
H14E H 0.5518 0.0499 -0.0160 0.057 Uiso 1 1 calc R . .
H14F H 0.6051 0.1365 -0.0207 0.057 Uiso 1 1 calc R . .
C15C C 0.5133(3) 0.1378(4) -0.0812(2) 0.0481(11) Uani 1 1 d . . .
H15E H 0.5033 0.2048 -0.0870 0.058 Uiso 1 1 calc R . .
H15F H 0.5672 0.1080 -0.1145 0.058 Uiso 1 1 calc R . .
O16C O 0.4231(2) 0.1065(2) -0.08567(13) 0.0353(6) Uani 1 1 d . . .
C17C C 0.3995(3) 0.1217(4) -0.1452(2) 0.0448(11) Uani 1 1 d . . .
H17E H 0.4540 0.0881 -0.1767 0.054 Uiso 1 1 calc R . .
H17F H 0.3913 0.1878 -0.1542 0.054 Uiso 1 1 calc R . .
C18C C 0.3052(3) 0.0892(3) -0.14820(19) 0.0405(10) Uani 1 1 d . . .
H18E H 0.2947 0.0921 -0.1915 0.049 Uiso 1 1 calc R . .
H18F H 0.3133 0.0242 -0.1363 0.049 Uiso 1 1 calc R . .
C21C C 0.2575(5) 0.2977(4) 0.1662(2) 0.0586(14) Uani 1 1 d . . .
H21E H 0.2852 0.3178 0.2009 0.070 Uiso 1 1 calc R . .
H21F H 0.1905 0.2863 0.1831 0.070 Uiso 1 1 calc R . .
C22C C 0.2490(5) 0.3747(4) 0.1192(2) 0.0554(13) Uani 1 1 d . . .
H22E H 0.2148 0.4333 0.1407 0.066 Uiso 1 1 calc R . .
H22F H 0.3159 0.3820 0.0984 0.066 Uiso 1 1 calc R . .
O23C O 0.1942(3) 0.3524(2) 0.07420(14) 0.0446(7) Uani 1 1 d . . .
C24C C 0.1748(4) 0.4253(3) 0.0349(2) 0.0434(10) Uani 1 1 d . . .
H24E H 0.2380 0.4391 0.0124 0.052 Uiso 1 1 calc R . .
H24F H 0.1381 0.4806 0.0596 0.052 Uiso 1 1 calc R . .
C25C C 0.1145(3) 0.4018(3) -0.0104(2) 0.0393(9) Uani 1 1 d . . .
H25E H 0.0526 0.3852 0.0119 0.047 Uiso 1 1 calc R . .
H25F H 0.0967 0.4553 -0.0361 0.047 Uiso 1 1 calc R . .
O26C O 0.1712(2) 0.32698(19) -0.04858(13) 0.0357(6) Uani 1 1 d . . .
C27C C 0.1180(3) 0.3003(3) -0.0928(2) 0.0347(8) Uani 1 1 d . . .
H27E H 0.0918 0.3545 -0.1156 0.042 Uiso 1 1 calc R . .
H27F H 0.0612 0.2746 -0.0713 0.042 Uiso 1 1 calc R . .
C28C C 0.1844(4) 0.2307(3) -0.13701(19) 0.0393(9) Uani 1 1 d . . .
H28E H 0.2441 0.2549 -0.1552 0.047 Uiso 1 1 calc R . .
H28F H 0.1498 0.2205 -0.1711 0.047 Uiso 1 1 calc R . .
C31C C 0.2970(5) 0.1366(4) 0.1793(2) 0.0601(15) Uani 1 1 d . . .
H31E H 0.2942 0.1552 0.2228 0.072 Uiso 1 1 calc R . .
H31F H 0.3522 0.0834 0.1690 0.072 Uiso 1 1 calc R . .
C32C C 0.2030(4) 0.1066(4) 0.1749(2) 0.0604(15) Uani 1 1 d . . .
H32E H 0.1924 0.0579 0.2048 0.073 Uiso 1 1 calc R . .
H32F H 0.1467 0.1588 0.1851 0.073 Uiso 1 1 calc R . .
O33C O 0.2077(3) 0.0736(3) 0.11476(16) 0.0540(9) Uani 1 1 d . . .
C34C C 0.1286(4) 0.0293(5) 0.1109(3) 0.0689(18) Uani 1 1 d . . .
H34E H 0.0656 0.0746 0.1174 0.083 Uiso 1 1 calc R . .
H34F H 0.1239 -0.0166 0.1436 0.083 Uiso 1 1 calc R . .
C35C C 0.1443(5) -0.0167(4) 0.0493(3) 0.0699(19) Uani 1 1 d . . .
H35E H 0.2101 -0.0579 0.0408 0.084 Uiso 1 1 calc R . .
H35F H 0.0929 -0.0537 0.0483 0.084 Uiso 1 1 calc R . .
O36C O 0.1387(3) 0.0518(2) 0.00409(17) 0.0501(8) Uani 1 1 d . . .
C37C C 0.1480(4) 0.0136(3) -0.0575(3) 0.0521(12) Uani 1 1 d . . .
H37E H 0.0966 -0.0235 -0.0581 0.062 Uiso 1 1 calc R . .
H37F H 0.2138 -0.0267 -0.0697 0.062 Uiso 1 1 calc R . .
C38C C 0.1363(3) 0.0891(3) -0.1011(2) 0.0434(10) Uani 1 1 d . . .
H38E H 0.1338 0.0635 -0.1420 0.052 Uiso 1 1 calc R . .
H38F H 0.0723 0.1311 -0.0865 0.052 Uiso 1 1 calc R . .
N2C N 0.2157(3) 0.1416(2) -0.10842(15) 0.0315(7) Uani 1 1 d . . .
N1D N 0.8883(7) 0.2647(7) 0.0509(5) 0.093(3) Uani 0.675(7) 1 d PDU A 1
H1D1 H 0.9402 0.2205 0.0334 0.140 Uiso 0.675(7) 1 calc PR A 1
H1D2 H 0.8399 0.2381 0.0727 0.140 Uiso 0.675(7) 1 calc PR A 1
C1D C 0.8514(5) 0.3174(6) 0.0051(3) 0.0527(19) Uani 0.675(7) 1 d PDU A 1
H1D4 H 0.8836 0.3714 0.0001 0.063 Uiso 0.675(7) 1 calc PR A 1
H1D5 H 0.8731 0.2811 -0.0341 0.063 Uiso 0.675(7) 1 calc PR A 1
C2D C 0.7502(6) 0.3490(5) 0.0118(4) 0.062(2) Uani 0.675(7) 1 d PDU A 1
H2D1 H 0.7360 0.3783 -0.0270 0.074 Uiso 0.675(7) 1 calc PR A 1
H2D2 H 0.7302 0.3969 0.0450 0.074 Uiso 0.675(7) 1 calc PR A 1
N2D N 0.6908(6) 0.2821(6) 0.0261(4) 0.074(2) Uani 0.675(7) 1 d PDU A 1
H2D3 H 0.7127 0.2344 -0.0017 0.110 Uiso 0.675(7) 1 calc PR A 1
H2D4 H 0.6267 0.3072 0.0243 0.110 Uiso 0.675(7) 1 calc PR A 1
N1E N 0.4900(10) 0.4704(9) 0.0795(4) 0.144(5) Uani 0.716(13) 1 d PDU B 1
H1E1 H 0.4240 0.4826 0.0955 0.215 Uiso 0.716(13) 1 calc PR B 1
H1E2 H 0.5242 0.4859 0.1080 0.215 Uiso 0.716(13) 1 calc PR B 1
C1E C 0.5081(12) 0.5207(8) 0.0270(3) 0.129(6) Uani 0.716(13) 1 d PDU . 1
H1E4 H 0.5776 0.5293 0.0205 0.155 Uiso 0.716(13) 1 calc PR B 1
H1E5 H 0.4646 0.5820 0.0336 0.155 Uiso 0.716(13) 1 calc PR B 1
N1F N 1.0036(13) 0.2323(15) 0.0597(10) 0.104(7) Uiso 0.325(7) 1 d PDU A 3
C1F C 0.9064(12) 0.2164(14) 0.0787(7) 0.070(5) Uiso 0.325(7) 1 d PDU A 3
C2F C 0.8458(15) 0.2435(18) 0.0333(11) 0.092(8) Uiso 0.325(7) 1 d PDU A 3
N2F N 0.769(2) 0.196(2) 0.0345(15) 0.181(14) Uiso 0.325(7) 1 d PDU A 3
N1G N 0.569(2) 0.3698(17) 0.0119(12) 0.080 Uiso 0.246(12) 1 d P . 4
C2G C 0.486(2) 0.616(2) 0.0139(15) 0.080 Uiso 0.248(16) 1 d P . 4
C3G C 0.885(3) 0.174(3) 0.0114(18) 0.080 Uiso 0.189(15) 1 d P C 4

loop_
_atom_site_aniso_label
_atom_site_aniso_U_11
_atom_site_aniso_U_22
_atom_site_aniso_U_33
_atom_site_aniso_U_23
_atom_site_aniso_U_13
_atom_site_aniso_U_12
Sn1 0.02052(10) 0.01824(10) 0.03059(12) -0.00227(8) -0.00216(8) -0.00679(8)
Sn2 0.01836(10) 0.01938(10) 0.03435(13) 0.00454(9) -0.00326(9) -0.00072(8)
Sn3 0.02668(11) 0.03124(12) 0.02561(12) -0.00115(9) -0.00252(9) -0.00851(9)
Sn4 0.01889(10) 0.02734(12) 0.03456(13) -0.00246(10) -0.00008(9) -0.00066(9)
Sn5 0.02555(11) 0.02169(11) 0.02831(12) -0.00370(9) 0.00063(9) -0.00111(9)
Sn6 0.02995(12) 0.02545(12) 0.03863(14) 0.00599(10) -0.01737(10) -0.01264(9)
Sn7 0.02029(10) 0.02204(10) 0.02610(11) -0.00125(8) -0.00738(8) -0.00178(8)
Sn8 0.02170(10) 0.02405(11) 0.03215(13) 0.00702(9) -0.00546(9) -0.00853(9)
Sn9 0.02893(12) 0.01781(10) 0.03548(13) -0.00430(9) -0.01147(10) -0.00214(9)
K1 0.0171(3) 0.0207(3) 0.0220(3) -0.0010(2) -0.0036(2) -0.0036(2)
N1A 0.0265(14) 0.0268(14) 0.0213(14) 0.0012(11) -0.0048(11) -0.0059(11)
C11A 0.0292(18) 0.040(2) 0.0243(18) 0.0001(15) 0.0023(14) -0.0074(15)
C12A 0.0222(16) 0.037(2) 0.035(2) -0.0044(16) -0.0001(14) 0.0011(14)
O13A 0.0196(11) 0.0281(12) 0.0298(13) 0.0006(10) -0.0060(9) 0.0020(9)
C14A 0.0185(15) 0.0315(19) 0.044(2) 0.0090(16) -0.0119(14) 0.0008(13)
C15A 0.0273(17) 0.034(2) 0.042(2) 0.0040(16) -0.0171(16) -0.0084(15)
O16A 0.0257(13) 0.0493(17) 0.0271(13) -0.0042(12) -0.0098(10) -0.0066(12)
C17A 0.035(2) 0.076(3) 0.031(2) -0.005(2) -0.0094(17) -0.021(2)
C18A 0.037(2) 0.090(4) 0.0218(19) -0.001(2) -0.0045(16) -0.019(2)
C21A 0.0343(19) 0.0282(18) 0.0251(18) -0.0049(14) -0.0039(14) -0.0055(14)
C22A 0.0324(18) 0.0253(17) 0.0288(18) -0.0034(14) -0.0099(14) -0.0067(14)
O23A 0.0197(11) 0.0248(12) 0.0270(12) 0.0000(9) -0.0055(9) -0.0043(9)
C24A 0.0199(15) 0.0251(16) 0.039(2) -0.0017(14) -0.0089(14) -0.0056(13)
C25A 0.0195(15) 0.0248(17) 0.041(2) -0.0004(15) -0.0021(14) -0.0065(13)
O26A 0.0252(12) 0.0335(13) 0.0263(13) 0.0006(10) -0.0013(10) -0.0118(10)
C27A 0.0257(17) 0.045(2) 0.0286(19) 0.0028(16) 0.0020(14) -0.0105(16)
C28A 0.0278(18) 0.054(3) 0.0256(19) -0.0069(17) 0.0060(14) -0.0102(17)
C31A 0.038(2) 0.037(2) 0.0251(18) 0.0080(15) -0.0124(15) -0.0137(16)
C32A 0.038(2) 0.0287(18) 0.037(2) 0.0133(15) -0.0134(16) -0.0112(16)
O33A 0.0337(14) 0.0194(12) 0.0416(16) 0.0063(11) -0.0073(11) -0.0049(10)
C34A 0.049(3) 0.0171(17) 0.066(3) 0.0033(18) -0.011(2) -0.0029(16)
C35A 0.039(2) 0.0233(19) 0.070(3) -0.0103(19) -0.004(2) 0.0048(16)
O36A 0.0321(14) 0.0280(14) 0.0478(17) -0.0134(12) 0.0045(12) -0.0046(11)
C37A 0.042(2) 0.037(2) 0.058(3) -0.025(2) 0.017(2) -0.0122(19)
C38A 0.041(2) 0.067(3) 0.038(2) -0.029(2) 0.0085(19) -0.025(2)
N2A 0.0245(15) 0.055(2) 0.0268(16) -0.0088(15) 0.0003(12) -0.0137(14)
K2 0.0193(3) 0.0171(3) 0.0265(3) -0.0004(2) -0.0025(2) -0.0040(2)
N1B 0.0246(14) 0.0175(13) 0.0328(16) 0.0002(11) -0.0074(12) -0.0042(11)
C11B 0.0360(19) 0.0284(18) 0.032(2) -0.0016(15) -0.0131(16) -0.0011(15)
C12B 0.039(2) 0.037(2) 0.0278(19) 0.0061(16) -0.0051(16) -0.0006(17)
O13B 0.0249(12) 0.0290(13) 0.0286(13) 0.0013(10) -0.0006(10) -0.0033(10)
C14B 0.0285(18) 0.037(2) 0.0277(19) -0.0031(15) 0.0025(14) -0.0078(15)
C15B 0.0240(16) 0.0328(19) 0.034(2) -0.0085(15) 0.0036(14) -0.0041(14)
O16B 0.0229(11) 0.0230(12) 0.0336(14) -0.0036(10) -0.0017(10) 0.0019(9)
C17B 0.0205(15) 0.0223(16) 0.043(2) 0.0010(15) -0.0037(14) -0.0010(13)
C18B 0.0178(15) 0.0265(17) 0.040(2) 0.0055(15) -0.0071(14) -0.0030(13)
C21B 0.0325(18) 0.0190(15) 0.039(2) 0.0050(14) -0.0144(15) -0.0037(13)
C22B 0.0259(17) 0.0208(16) 0.047(2) -0.0031(15) -0.0124(15) 0.0012(13)
O23B 0.0246(12) 0.0202(11) 0.0365(14) -0.0073(10) -0.0088(10) 0.0017(9)
C24B 0.036(2) 0.0256(18) 0.044(2) -0.0142(16) -0.0107(17) 0.0075(15)
C25B 0.037(2) 0.0217(17) 0.047(2) -0.0106(16) -0.0160(17) -0.0003(15)
O26B 0.0270(12) 0.0241(12) 0.0397(15) -0.0054(11) -0.0117(11) -0.0041(10)
C27B 0.0275(17) 0.0281(18) 0.036(2) -0.0038(15) -0.0106(15) -0.0052(14)
C28B 0.0299(18) 0.035(2) 0.0318(19) 0.0031(15) -0.0108(15) -0.0083(15)
C31B 0.0231(16) 0.0257(17) 0.047(2) 0.0028(15) -0.0109(15) -0.0057(13)
C32B 0.0299(18) 0.0269(18) 0.050(2) 0.0055(16) -0.0157(17) -0.0123(15)
O33B 0.0282(13) 0.0248(12) 0.0430(16) 0.0080(11) -0.0112(11) -0.0135(10)
C34B 0.0256(17) 0.0240(17) 0.045(2) 0.0087(15) -0.0035(15) -0.0115(14)
C35B 0.0283(17) 0.0316(19) 0.036(2) 0.0062(15) 0.0002(15) -0.0126(15)
O36B 0.0244(12) 0.0329(14) 0.0336(14) 0.0075(11) -0.0040(10) -0.0110(10)
C37B 0.0337(19) 0.037(2) 0.037(2) 0.0131(17) -0.0083(16) -0.0138(16)
C38B 0.0304(18) 0.0307(19) 0.042(2) 0.0118(16) -0.0097(16) -0.0094(15)
N2B 0.0226(13) 0.0244(14) 0.0323(16) 0.0040(12) -0.0051(12) -0.0058(11)
K3 0.0253(3) 0.0369(4) 0.0235(4) -0.0031(3) -0.0050(3) -0.0053(3)
N1C 0.055(2) 0.056(2) 0.038(2) -0.0060(18) -0.0203(18) -0.0007(19)
C11C 0.057(3) 0.062(3) 0.053(3) -0.007(2) -0.031(2) -0.012(3)
C12C 0.044(3) 0.073(4) 0.056(3) -0.003(3) -0.028(2) -0.008(2)
O13C 0.0287(14) 0.058(2) 0.0423(17) 0.0040(14) -0.0125(12) -0.0076(13)
C14C 0.0269(19) 0.053(3) 0.062(3) -0.001(2) -0.0020(19) -0.0153(19)
C15C 0.030(2) 0.060(3) 0.054(3) 0.002(2) 0.0021(19) -0.018(2)
O16C 0.0338(14) 0.0403(16) 0.0309(14) 0.0011(12) 0.0027(11) -0.0130(12)
C17C 0.040(2) 0.058(3) 0.033(2) -0.004(2) 0.0044(18) -0.010(2)
C18C 0.053(3) 0.042(2) 0.027(2) -0.0085(17) -0.0029(18) -0.016(2)
C21C 0.084(4) 0.060(3) 0.032(2) -0.011(2) -0.020(2) -0.004(3)
C22C 0.082(4) 0.051(3) 0.038(3) -0.015(2) -0.022(2) -0.014(3)
O23C 0.060(2) 0.0366(16) 0.0382(17) -0.0104(13) -0.0140(15) -0.0062(14)
C24C 0.062(3) 0.033(2) 0.035(2) -0.0071(17) -0.006(2) -0.011(2)
C25C 0.041(2) 0.0256(19) 0.047(2) -0.0042(17) -0.0062(18) 0.0023(16)
O26C 0.0435(16) 0.0303(14) 0.0322(15) -0.0031(11) -0.0116(12) -0.0002(12)
C27C 0.037(2) 0.0285(19) 0.041(2) 0.0021(16) -0.0163(17) -0.0032(15)
C28C 0.052(3) 0.039(2) 0.029(2) 0.0016(17) -0.0139(18) -0.0079(19)
C31C 0.092(4) 0.057(3) 0.033(2) 0.008(2) -0.024(3) -0.006(3)
C32C 0.066(3) 0.065(3) 0.041(3) 0.021(2) -0.001(2) 0.002(3)
O33C 0.0473(19) 0.078(3) 0.0406(18) 0.0249(17) -0.0115(15) -0.0200(18)
C34C 0.053(3) 0.092(5) 0.066(4) 0.039(3) -0.003(3) -0.033(3)
C35C 0.065(4) 0.079(4) 0.086(4) 0.051(4) -0.034(3) -0.047(3)
O36C 0.0492(19) 0.0442(18) 0.060(2) 0.0220(16) -0.0072(16) -0.0210(15)
C37C 0.055(3) 0.047(3) 0.066(3) 0.006(2) -0.025(3) -0.027(2)
C38C 0.040(2) 0.046(2) 0.050(3) -0.009(2) -0.0149(19) -0.0149(19)
N2C 0.0412(18) 0.0257(15) 0.0292(16) -0.0012(12) -0.0121(13) -0.0051(13)
N1D 0.086(5) 0.096(5) 0.099(5) 0.014(4) -0.026(4) -0.014(4)
C1D 0.051(3) 0.075(5) 0.043(4) 0.013(3) -0.023(3) -0.026(3)
C2D 0.072(4) 0.066(4) 0.050(4) 0.001(3) -0.009(3) -0.022(3)
N2D 0.088(5) 0.078(5) 0.062(4) 0.003(3) -0.009(4) -0.040(4)
N1E 0.136(7) 0.148(8) 0.148(7) 0.016(5) -0.030(5) -0.028(6)
C1E 0.131(8) 0.128(8) 0.126(7) 0.017(5) -0.016(6) -0.030(6)

loop_
_atom_type_symbol
_atom_type_description
_atom_type_scat_dispersion_real
_atom_type_scat_dispersion_imag
_atom_type_scat_source
C C 0.0033 0.0016 'International Tables Vol C Tables 4.2.6.8 and 6.1.1.4'
H H 0.0000 0.0000 'International Tables Vol C Tables 4.2.6.8 and 6.1.1.4'
N N 0.0061 0.0033 'International Tables Vol C Tables 4.2.6.8 and 6.1.1.4'
O O 0.0106 0.0060 'International Tables Vol C Tables 4.2.6.8 and 6.1.1.4'
K K 0.2009 0.2494 'International Tables Vol C Tables 4.2.6.8 and 6.1.1.4'
Sn Sn -0.6537 1.4246 'International Tables Vol C Tables 4.2.6.8 and 6.1.1.4'

loop_
_geom_angle_atom_site_label_1
_geom_angle_atom_site_label_2
_geom_angle_atom_site_label_3
_geom_angle
_geom_angle_site_symmetry_3
Sn4 Sn1 Sn5 110.286(11) .
Sn4 Sn1 Sn3 58.652(10) .
Sn5 Sn1 Sn3 107.156(12) .
Sn4 Sn1 Sn2 107.037(11) .
Sn5 Sn1 Sn2 58.290(10) .
Sn3 Sn1 Sn2 59.706(8) .
Sn4 Sn1 Sn7 56.018(10) .
Sn5 Sn1 Sn7 56.217(8) .
Sn3 Sn1 Sn7 89.607(12) .
Sn2 Sn1 Sn7 89.312(9) .
Sn6 Sn2 Sn5 111.089(11) .
Sn6 Sn2 Sn3 58.658(9) .
Sn5 Sn2 Sn3 107.729(12) .
Sn6 Sn2 Sn1 107.696(10) .
Sn5 Sn2 Sn1 58.802(8) .
Sn3 Sn2 Sn1 59.899(10) .
Sn6 Sn3 Sn4 110.567(13) .
Sn6 Sn3 Sn2 58.379(10) .
Sn4 Sn3 Sn2 107.608(13) .
Sn6 Sn3 Sn1 107.875(12) .
Sn4 Sn3 Sn1 58.669(9) .
Sn2 Sn3 Sn1 60.395(10) .
Sn7 Sn4 Sn3 98.975(12) .
Sn7 Sn4 Sn1 67.763(9) .
Sn3 Sn4 Sn1 62.679(10) .
Sn7 Sn4 Sn9 62.186(9) .
Sn3 Sn4 Sn9 67.772(11) .
Sn1 Sn4 Sn9 99.302(12) .
Sn2 Sn5 Sn7 98.676(10) .
Sn2 Sn5 Sn8 67.927(9) .
Sn7 Sn5 Sn8 62.275(10) .
Sn2 Sn5 Sn1 62.908(11) .
Sn7 Sn5 Sn1 67.410(10) .
Sn8 Sn5 Sn1 99.696(11) .
Sn2 Sn6 Sn3 62.963(9) .
Sn2 Sn6 Sn9 99.392(11) .
Sn3 Sn6 Sn9 68.161(12) .
Sn2 Sn6 Sn8 67.842(9) .
Sn3 Sn6 Sn8 99.578(11) .
Sn9 Sn6 Sn8 62.185(9) .
Sn4 Sn7 Sn5 110.628(11) .
Sn4 Sn7 Sn9 59.270(10) .
Sn5 Sn7 Sn9 107.751(11) .
Sn4 Sn7 Sn8 108.472(11) .
Sn5 Sn7 Sn8 58.898(10) .
Sn9 Sn7 Sn8 60.191(8) .
Sn4 Sn7 Sn1 56.219(8) .
Sn5 Sn7 Sn1 56.372(9) .
Sn9 Sn7 Sn1 90.633(12) .
Sn8 Sn7 Sn1 90.959(9) .
Sn5 Sn8 Sn6 109.144(10) .
Sn5 Sn8 Sn7 58.826(8) .
Sn6 Sn8 Sn7 106.450(10) .
Sn5 Sn8 Sn9 107.353(10) .
Sn6 Sn8 Sn9 58.339(10) .
Sn7 Sn8 Sn9 59.771(9) .
Sn6 Sn9 Sn4 109.762(13) .
Sn6 Sn9 Sn7 107.571(11) .
Sn4 Sn9 Sn7 58.544(9) .
Sn6 Sn9 Sn8 59.477(11) .
Sn4 Sn9 Sn8 107.759(12) .
Sn7 Sn9 Sn8 60.038(10) .
O26A K1 O36A 95.49(8) .
O26A K1 O33A 116.49(8) .
O36A K1 O33A 60.81(9) .
O26A K1 O13A 136.50(8) .
O36A K1 O13A 123.62(8) .
O33A K1 O13A 100.28(8) .
O26A K1 O23A 60.04(7) .
O36A K1 O23A 132.83(8) .
O33A K1 O23A 92.84(8) .
O13A K1 O23A 97.68(7) .
O26A K1 O16A 96.07(8) .
O36A K1 O16A 102.78(9) .
O33A K1 O16A 143.74(8) .
O13A K1 O16A 60.05(8) .
O23A K1 O16A 118.37(8) .
O26A K1 N2A 60.71(8) .
O36A K1 N2A 61.15(10) .
O33A K1 N2A 121.10(10) .
O13A K1 N2A 119.31(8) .
O23A K1 N2A 120.06(8) .
O16A K1 N2A 60.45(9) .
O26A K1 N1A 119.82(8) .
O36A K1 N1A 119.85(9) .
O33A K1 N1A 60.10(8) .
O13A K1 N1A 59.28(8) .
O23A K1 N1A 60.26(7) .
O16A K1 N1A 118.07(8) .
N2A K1 N1A 178.52(9) .
C21A N1A C11A 110.0(3) .
C21A N1A C31A 111.0(3) .
C11A N1A C31A 109.2(3) .
C21A N1A K1 108.0(2) .
C11A N1A K1 109.4(2) .
C31A N1A K1 109.1(2) .
N1A C11A C12A 114.2(3) .
O13A C12A C11A 108.9(3) .
C12A O13A C14A 110.4(3) .
C12A O13A K1 120.2(2) .
C14A O13A K1 114.8(2) .
O13A C14A C15A 109.9(3) .
O16A C15A C14A 109.6(3) .
C15A O16A C17A 108.1(3) .
C15A O16A K1 112.1(2) .
C17A O16A K1 115.1(2) .
O16A C17A C18A 109.1(3) .
N2A C18A C17A 114.2(4) .
N1A C21A C22A 113.8(3) .
O23A C22A C21A 109.6(3) .
C22A O23A C24A 110.7(3) .
C22A O23A K1 118.27(19) .
C24A O23A K1 110.77(19) .
O23A C24A C25A 110.3(3) .
O26A C25A C24A 109.2(3) .
C25A O26A C27A 111.2(3) .
C25A O26A K1 120.3(2) .
C27A O26A K1 119.4(2) .
O26A C27A C28A 108.6(3) .
N2A C28A C27A 114.1(3) .
N1A C31A C32A 113.6(3) .
O33A C32A C31A 108.7(3) .
C32A O33A C34A 110.8(3) .
C32A O33A K1 115.3(2) .
C34A O33A K1 114.2(3) .
O33A C34A C35A 109.4(3) .
O36A C35A C34A 109.6(3) .
C35A O36A C37A 111.7(3) .
C35A O36A K1 112.5(2) .
C37A O36A K1 118.0(3) .
O36A C37A C38A 110.1(4) .
N2A C38A C37A 114.7(3) .
C18A N2A C28A 109.1(4) .
C18A N2A C38A 111.5(4) .
C28A N2A C38A 109.8(3) .
C18A N2A K1 110.0(2) .
C28A N2A K1 108.4(2) .
C38A N2A K1 108.0(3) .
O36B K2 O26B 94.55(8) .
O36B K2 O13B 125.47(8) .
O26B K2 O13B 135.02(8) .
O36B K2 O33B 60.83(8) .
O26B K2 O33B 118.77(8) .
O13B K2 O33B 100.10(8) .
O36B K2 O23B 131.54(8) .
O26B K2 O23B 60.22(7) .
O13B K2 O23B 97.73(8) .
O33B K2 O23B 93.95(7) .
O36B K2 O16B 101.29(8) .
O26B K2 O16B 96.37(8) .
O13B K2 O16B 59.69(8) .
O33B K2 O16B 140.36(8) .
O23B K2 O16B 120.77(8) .
O36B K2 N2B 60.64(8) .
O26B K2 N2B 59.28(8) .
O13B K2 N2B 119.77(8) .
O33B K2 N2B 120.88(8) .
O23B K2 N2B 119.04(8) .
O16B K2 N2B 60.64(8) .
O36B K2 N1B 119.33(8) .
O26B K2 N1B 120.72(8) .
O13B K2 N1B 60.26(8) .
O33B K2 N1B 59.09(8) .
O23B K2 N1B 60.97(7) .
O16B K2 N1B 119.39(8) .
N2B K2 N1B 179.97(10) .
C31B N1B C11B 109.4(3) .
C31B N1B C21B 110.7(3) .
C11B N1B C21B 110.4(3) .
C31B N1B K2 110.7(2) .
C11B N1B K2 108.8(2) .
C21B N1B K2 106.7(2) .
N1B C11B C12B 114.4(3) .
O13B C12B C11B 109.7(3) .
C14B O13B C12B 110.6(3) .
C14B O13B K2 114.7(2) .
C12B O13B K2 117.3(2) .
O13B C14B C15B 109.0(3) .
O16B C15B C14B 108.9(3) .
C15B O16B C17B 111.5(3) .
C15B O16B K2 114.2(2) .
C17B O16B K2 114.7(2) .
O16B C17B C18B 109.1(3) .
N2B C18B C17B 114.2(3) .
N1B C21B C22B 113.8(3) .
O23B C22B C21B 109.3(3) .
C24B O23B C22B 111.0(3) .
C24B O23B K2 111.6(2) .
C22B O23B K2 114.12(19) .
O23B C24B C25B 109.5(3) .
O26B C25B C24B 108.9(3) .
C27B O26B C25B 111.7(3) .
C27B O26B K2 120.0(2) .
C25B O26B K2 116.2(2) .
O26B C27B C28B 108.8(3) .
N2B C28B C27B 113.5(3) .
N1B C31B C32B 113.4(3) .
O33B C32B C31B 108.3(3) .
C32B O33B C34B 110.9(3) .
C32B O33B K2 116.1(2) .
C34B O33B K2 113.9(2) .
O33B C34B C35B 109.7(3) .
O36B C35B C34B 109.0(3) .
C37B O36B C35B 111.3(3) .
C37B O36B K2 118.7(2) .
C35B O36B K2 112.6(2) .
O36B C37B C38B 109.1(3) .
N2B C38B C37B 113.4(3) .
C28B N2B C18B 109.3(3) .
C28B N2B C38B 109.8(3) .
C18B N2B C38B 109.7(3) .
C28B N2B K2 111.1(2) .
C18B N2B K2 108.9(2) .
C38B N2B K2 108.0(2) .
O13C K3 O23C 98.92(10) .
O13C K3 O33C 97.96(10) .
O23C K3 O33C 96.67(11) .
O13C K3 O26C 122.96(10) .
O23C K3 O26C 59.83(9) .
O33C K3 O26C 133.94(10) .
O13C K3 O16C 60.09(9) .
O23C K3 O16C 136.92(10) .
O33C K3 O16C 121.79(10) .
O26C K3 O16C 98.33(9) .
O13C K3 O36C 134.49(10) .
O23C K3 O36C 120.66(10) .
O33C K3 O36C 58.70(10) .
O26C K3 O36C 97.56(9) .
O16C K3 O36C 97.31(9) .
O13C K3 N2C 120.83(10) .
O23C K3 N2C 120.12(9) .
O33C K3 N2C 117.41(10) .
O26C K3 N2C 61.13(8) .
O16C K3 N2C 61.05(9) .
O36C K3 N2C 59.09(10) .
O13C K3 N1C 60.17(11) .
O23C K3 N1C 61.17(10) .
O33C K3 N1C 60.22(12) .
O26C K3 N1C 120.47(10) .
O16C K3 N1C 119.65(10) .
O36C K3 N1C 118.58(12) .
N2C K3 N1C 177.62(11) .
C21C N1C C11C 111.8(4) .
C21C N1C C31C 108.6(4) .
C11C N1C C31C 111.2(4) .
C21C N1C K3 108.5(3) .
C11C N1C K3 108.6(3) .
C31C N1C K3 108.1(3) .
N1C C11C C12C 115.1(4) .
O13C C12C C11C 108.9(4) .
C14C O13C C12C 113.4(4) .
C14C O13C K3 118.2(3) .
C12C O13C K3 119.1(3) .
O13C C14C C15C 110.6(4) .
O16C C15C C14C 111.1(4) .
C17C O16C C15C 110.8(3) .
C17C O16C K3 115.2(2) .
C15C O16C K3 110.4(2) .
O16C C17C C18C 109.5(4) .
N2C C18C C17C 115.0(3) .
N1C C21C C22C 112.6(4) .
O23C C22C C21C 109.3(4) .
C24C O23C C22C 111.0(4) .
C24C O23C K3 114.9(2) .
C22C O23C K3 114.8(3) .
O23C C24C C25C 110.2(4) .
O26C C25C C24C 108.8(3) .
C25C O26C C27C 112.0(3) .
C25C O26C K3 115.5(2) .
C27C O26C K3 114.8(2) .
O26C C27C C28C 110.0(3) .
C27C C28C N2C 113.5(3) .
N1C C31C C32C 115.7(4) .
O33C C32C C31C 109.7(4) .
C32C O33C C34C 111.8(4) .
C32C O33C K3 118.7(3) .
C34C O33C K3 117.3(3) .
O33C C34C C35C 110.1(4) .
O36C C35C C34C 108.2(5) .
C35C O36C C37C 112.3(4) .
C35C O36C K3 112.3(3) .
C37C O36C K3 114.7(2) .
O36C C37C C38C 108.9(4) .
N2C C38C C37C 113.8(4) .
C38C N2C C18C 109.6(3) .
C38C N2C C28C 110.1(3) .
C18C N2C C28C 109.3(3) .
C38C N2C K3 111.8(3) .
C18C N2C K3 108.0(2) .
C28C N2C K3 107.9(2) .
C2D C1D N1D 119.0(6) .
C1D C2D N2D 115.7(6) .
N1E C1E C1E 113.6(10) 2_665
N1F C1F C2F 112.0(10) .
N2F C2F C1F 114.6(11) .

loop_
_geom_bond_atom_site_label_1
_geom_bond_atom_site_label_2
_geom_bond_distance
_geom_bond_site_symmetry_2
Sn1 Sn4 2.9523(4) .
Sn1 Sn5 2.9651(4) .
Sn1 Sn3 3.0707(4) .
Sn1 Sn2 3.0860(5) .
Sn1 Sn7 3.2878(4) .
Sn2 Sn6 2.9299(4) .
Sn2 Sn5 2.9489(5) .
Sn2 Sn3 3.0647(4) .
Sn3 Sn6 2.9386(4) .
Sn3 Sn4 2.9517(4) .
Sn4 Sn7 2.9453(4) .
Sn4 Sn9 2.9679(4) .
Sn5 Sn7 2.9597(4) .
Sn5 Sn8 2.9620(4) .
Sn6 Sn9 2.9514(4) .
Sn6 Sn8 2.9869(5) .
Sn7 Sn9 3.0538(4) .
Sn7 Sn8 3.0621(4) .
Sn8 Sn9 3.0668(4) .
K1 O26A 2.747(2) .
K1 O36A 2.809(3) .
K1 O33A 2.832(3) .
K1 O13A 2.835(2) .
K1 O23A 2.841(2) .
K1 O16A 2.860(3) .
K1 N2A 2.996(3) .
K1 N1A 3.049(3) .
N1A C21A 1.469(5) .
N1A C11A 1.469(5) .
N1A C31A 1.472(5) .
C11A C12A 1.505(6) .
C12A O13A 1.421(4) .
O13A C14A 1.425(4) .
C14A C15A 1.475(6) .
C15A O16A 1.420(5) .
O16A C17A 1.436(5) .
C17A C18A 1.493(6) .
C18A N2A 1.472(6) .
C21A C22A 1.515(5) .
C22A O23A 1.425(4) .
O23A C24A 1.428(4) .
C24A C25A 1.490(5) .
C25A O26A 1.418(4) .
O26A C27A 1.423(5) .
C27A C28A 1.498(6) .
C28A N2A 1.473(5) .
C31A C32A 1.502(5) .
C32A O33A 1.433(5) .
O33A C34A 1.433(5) .
C34A C35A 1.485(7) .
C35A O36A 1.428(6) .
O36A C37A 1.434(5) .
C37A C38A 1.490(8) .
C38A N2A 1.479(6) .
K2 O36B 2.810(3) .
K2 O26B 2.812(3) .
K2 O13B 2.833(3) .
K2 O33B 2.839(3) .
K2 O23B 2.846(2) .
K2 O16B 2.855(2) .
K2 N2B 3.019(3) .
K2 N1B 3.057(3) .
N1B C31B 1.467(4) .
N1B C11B 1.474(5) .
N1B C21B 1.476(4) .
C11B C12B 1.508(6) .
C12B O13B 1.430(5) .
O13B C14B 1.426(4) .
C14B C15B 1.491(6) .
C15B O16B 1.420(4) .
O16B C17B 1.431(4) .
C17B C18B 1.498(5) .
C18B N2B 1.475(4) .
C21B C22B 1.498(5) .
C22B O23B 1.428(4) .
O23B C24B 1.418(5) .
C24B C25B 1.494(5) .
C25B O26B 1.424(4) .
O26B C27B 1.420(4) .
C27B C28B 1.511(5) .
C28B N2B 1.469(5) .
C31B C32B 1.509(5) .
C32B O33B 1.423(5) .
O33B C34B 1.431(4) .
C34B C35B 1.491(6) .
C35B O36B 1.430(4) .
O36B C37B 1.427(5) .
C37B C38B 1.512(5) .
C38B N2B 1.478(5) .
K3 O13C 2.795(3) .
K3 O23C 2.817(3) .
K3 O33C 2.822(3) .
K3 O26C 2.829(3) .
K3 O16C 2.842(3) .
K3 O36C 2.930(3) .
K3 N2C 3.016(3) .
K3 N1C 3.030(4) .
N1C C21C 1.452(6) .
N1C C11C 1.472(7) .
N1C C31C 1.482(7) .
C11C C12C 1.493(7) .
C12C O13C 1.426(6) .
O13C C14C 1.418(5) .
C14C C15C 1.447(7) .
C15C O16C 1.446(5) .
O16C C17C 1.414(5) .
C17C C18C 1.502(6) .
C18C N2C 1.477(5) .
C21C C22C 1.538(8) .
C22C O23C 1.435(6) .
O23C C24C 1.397(5) .
C24C C25C 1.502(6) .
C25C O26C 1.418(5) .
O26C C27C 1.430(5) .
C27C C28C 1.484(6) .
C28C N2C 1.485(5) .
C31C C32C 1.486(8) .
C32C O33C 1.403(7) .
O33C C34C 1.409(6) .
C34C C35C 1.485(9) .
C35C O36C 1.418(6) .
O36C C37C 1.449(6) .
C37C C38C 1.475(7) .
C38C N2C 1.463(5) .
N1D C1D 1.384(8) .
C1D C2D 1.383(10) .
C2D N2D 1.415(8) .
N1E C1E 1.381(10) .
C1E C1E 1.419(13) 2_665
N1F C1F 1.413(10) .
C1F C2F 1.430(13) .
C2F N2F 1.394(11) .
